data_2236002
loop_
_publ_author_name
'Suresh, J.'
'Vishnupriya, R.'
'Gunasekaran, P.'
'Perumal, S.'
'Lakshman, P. L. Nilantha'

_publ_section_title
;
 (+-)-<i>trans</i>-5-Benzoyl-4-(3-bromophenyl)-2-(1<i>H</i>-indol-3-yl)-4,5-dihydrofuran-3-carbonitrile
;
_journal_coeditor_code TK5125
_journal_issue 8
_journal_name_full 'Acta Crystallographica Section E'
_journal_page_first o2397
_journal_paper_doi 10.1107/S1600536812030073
_journal_volume 68
_journal_year 2012
_chemical_formula_iupac 'C26 H17 Br N2 O2'
_chemical_formula_moiety 'C26 H17 Br N2 O2'
_chemical_formula_sum 'C26 H17 Br N2 O2'
_chemical_formula_weight 469.33
_chemical_name_systematic
;
(+-)-<i>trans</i>-5-Benzoyl-4-(3-bromophenyl)-2-(1<i>H</i>-indol-3-yl)-4,5-
dihydrofuran-3-carbonitrile
;
_space_group_IT_number 14
_symmetry_cell_setting monoclinic
_symmetry_space_group_name_Hall '-P 2yn'
_symmetry_space_group_name_H-M 'P 1 21/n 1'
_atom_sites_solution_hydrogens geom
_atom_sites_solution_primary direct
_atom_sites_solution_secondary difmap
_audit_creation_method SHELXL-97
_cell_angle_alpha 90.00
_cell_angle_beta 100.306(3)
_cell_angle_gamma 90.00
_cell_formula_units_Z 4
_cell_length_a 9.8003(6)
_cell_length_b 15.8876(10)
_cell_length_c 13.5588(9)
_cell_measurement_reflns_used 2000
_cell_measurement_temperature 293(2)
_cell_measurement_theta_max 25
_cell_measurement_theta_min 2.4
_cell_volume 2077.1(2)
_computing_cell_refinement 'SAINT (Bruker, 2004)'
_computing_data_collection 'APEX2 (Bruker, 2004)'
_computing_data_reduction 'SAINT (Bruker, 2004)'
_computing_molecular_graphics 'PLATON (Spek, 2009)'
_computing_publication_material 'SHELXL97 (Sheldrick, 2008)'
_computing_structure_refinement 'SHELXL97 (Sheldrick, 2008)'
_computing_structure_solution 'SHELXS97 (Sheldrick, 2008)'
_diffrn_ambient_temperature 293(2)
_diffrn_detector_area_resol_mean 0
_diffrn_measured_fraction_theta_full 0.998
_diffrn_measured_fraction_theta_max 0.998
_diffrn_measurement_device_type 'Bruker Kappa APEXII'
_diffrn_measurement_method '\w and \f'
_diffrn_radiation_monochromator graphite
_diffrn_radiation_source 'fine-focus sealed tube'
_diffrn_radiation_type MoK\a
_diffrn_radiation_wavelength 0.71073
_diffrn_reflns_av_R_equivalents 0.0444
_diffrn_reflns_av_sigmaI/netI 0.0441
_diffrn_reflns_limit_h_max 11
_diffrn_reflns_limit_h_min -7
_diffrn_reflns_limit_k_max 18
_diffrn_reflns_limit_k_min -18
_diffrn_reflns_limit_l_max 16
_diffrn_reflns_limit_l_min -16
_diffrn_reflns_number 17242
_diffrn_reflns_theta_full 24.98
_diffrn_reflns_theta_max 24.98
_diffrn_reflns_theta_min 2.37
_diffrn_standards_decay_% 0
_diffrn_standards_interval_count 0
_diffrn_standards_interval_time 0
_diffrn_standards_number 0
_exptl_absorpt_coefficient_mu 2.005
_exptl_absorpt_correction_T_max 0.974
_exptl_absorpt_correction_T_min 0.967
_exptl_absorpt_correction_type multi-scan
_exptl_absorpt_process_details '(SADABS; Sheldrick, 1996)'
_exptl_crystal_colour pale-yellow
_exptl_crystal_density_diffrn 1.501
_exptl_crystal_density_method 'not measured'
_exptl_crystal_description block
_exptl_crystal_F_000 952
_exptl_crystal_size_max 0.18
_exptl_crystal_size_mid 0.16
_exptl_crystal_size_min 0.13
_refine_diff_density_max 0.584
_refine_diff_density_min -0.778
_refine_ls_extinction_method none
_refine_ls_goodness_of_fit_ref 1.016
_refine_ls_hydrogen_treatment mixed
_refine_ls_matrix_type full
_refine_ls_number_parameters 284
_refine_ls_number_reflns 3635
_refine_ls_number_restraints 0
_refine_ls_restrained_S_all 1.016
_refine_ls_R_factor_all 0.0803
_refine_ls_R_factor_gt 0.0428
_refine_ls_shift/su_max 0.000
_refine_ls_shift/su_mean 0.000
_refine_ls_structure_factor_coef Fsqd
_refine_ls_weighting_details 'calc w=1/[\s^2^(Fo^2^)+(0.0397P)^2^+1.5055P] where P=(Fo^2^+2Fc^2^)/3'
_refine_ls_weighting_scheme calc
_refine_ls_wR_factor_gt 0.0939
_refine_ls_wR_factor_ref 0.1076
_reflns_number_gt 2366
_reflns_number_total 3635
_reflns_threshold_expression I>2sigma(I)
_cod_data_source_file tk5125.cif
_cod_data_source_block I
_cod_original_sg_symbol_H-M 'P 21/n'
_cod_database_code 2236002
_cod_database_fobs_code 2236002

loop_
_symmetry_equiv_pos_as_xyz
'x, y, z'
'-x+1/2, y+1/2, -z+1/2'
'-x, -y, -z'
'x-1/2, -y-1/2, z-1/2'

loop_
_atom_site_type_symbol
_atom_site_label
_atom_site_fract_x
_atom_site_fract_y
_atom_site_fract_z
_atom_site_U_iso_or_equiv
_atom_site_adp_type
_atom_site_calc_flag
_atom_site_refinement_flags
_atom_site_occupancy
_atom_site_symmetry_multiplicity
H H2 0.724(3) 0.5931(19) 0.496(2) 0.038(10) Uiso d . 1 1
Br Br1 0.09434(6) 0.43918(4) -0.23671(3) 0.1182(3) Uani d . 1 1
O O1 0.37349(19) 0.36776(12) 0.29701(14) 0.0353(5) Uani d . 1 1
O O2 0.1364(2) 0.35231(14) 0.36843(15) 0.0477(6) Uani d . 1 1
N N2 0.6871(3) 0.55400(18) 0.4627(2) 0.0397(7) Uani d . 1 1
C C53 0.2243(4) 0.4273(2) -0.1174(2) 0.0546(9) Uani d . 1 1
C C41 0.1258(3) 0.34022(18) 0.2795(2) 0.0342(7) Uani d . 1 1
C C32 0.6256(3) 0.41997(18) 0.4271(2) 0.0311(7) Uani d . 1 1
C C42 -0.0082(3) 0.31506(18) 0.2155(2) 0.0344(7) Uani d . 1 1
C C4 0.2472(3) 0.35510(18) 0.2255(2) 0.0322(7) Uani d . 1 1
H H4 0.2578 0.3069 0.1825 0.039 Uiso calc R 1 1
C C38 0.5653(3) 0.55612(19) 0.3984(2) 0.0374(7) Uani d . 1 1
H H38 0.5176 0.6048 0.3751 0.045 Uiso calc R 1 1
C C2 0.3141(3) 0.49622(17) 0.2325(2) 0.0308(7) Uani d . 1 1
C C31 0.5221(3) 0.47582(18) 0.3725(2) 0.0301(7) Uani d . 1 1
C C51 0.2728(3) 0.42821(17) 0.0617(2) 0.0331(7) Uani d . 1 1
C C1 0.3123(3) 0.5839(2) 0.2189(2) 0.0376(7) Uani d . 1 1
C C34 0.7591(3) 0.3023(2) 0.4948(2) 0.0459(8) Uani d . 1 1
H H34 0.7713 0.2443 0.5003 0.055 Uiso calc R 1 1
C C37 0.7273(3) 0.47240(19) 0.4816(2) 0.0342(7) Uani d . 1 1
C C5 0.2256(3) 0.43649(17) 0.1618(2) 0.0316(7) Uani d . 1 1
H H5 0.1281 0.4539 0.1518 0.038 Uiso calc R 1 1
C C43 -0.0195(3) 0.2963(2) 0.1148(2) 0.0418(8) Uani d . 1 1
H H43 0.0592 0.2981 0.0853 0.050 Uiso calc R 1 1
C C3 0.4017(3) 0.45201(18) 0.3016(2) 0.0313(7) Uani d . 1 1
C C52 0.1805(3) 0.4376(2) -0.0265(2) 0.0459(8) Uani d . 1 1
H H52 0.0884 0.4509 -0.0252 0.055 Uiso calc R 1 1
C C44 -0.1450(3) 0.2749(2) 0.0575(2) 0.0479(9) Uani d . 1 1
H H44 -0.1512 0.2633 -0.0104 0.057 Uiso calc R 1 1
C C56 0.4098(3) 0.4092(2) 0.0573(2) 0.0412(8) Uani d . 1 1
H H56 0.4742 0.4037 0.1162 0.049 Uiso calc R 1 1
C C47 -0.1259(3) 0.3112(2) 0.2575(3) 0.0585(10) Uani d . 1 1
H H47 -0.1209 0.3240 0.3250 0.070 Uiso calc R 1 1
C C36 0.8450(3) 0.4407(2) 0.5426(2) 0.0469(9) Uani d . 1 1
H H36 0.9115 0.4763 0.5783 0.056 Uiso calc R 1 1
C C33 0.6428(3) 0.33344(19) 0.4342(2) 0.0365(7) Uani d . 1 1
H H33 0.5771 0.2973 0.3988 0.044 Uiso calc R 1 1
C C54 0.3588(4) 0.4073(2) -0.1217(3) 0.0538(9) Uani d . 1 1
H H54 0.3871 0.4000 -0.1830 0.065 Uiso calc R 1 1
C C35 0.8592(3) 0.3552(2) 0.5481(3) 0.0524(9) Uani d . 1 1
H H35 0.9371 0.3319 0.5881 0.063 Uiso calc R 1 1
N N1 0.3062(3) 0.65498(19) 0.2061(2) 0.0598(8) Uani d . 1 1
C C45 -0.2606(4) 0.2708(2) 0.1007(3) 0.0601(10) Uani d . 1 1
H H45 -0.3457 0.2561 0.0625 0.072 Uiso calc R 1 1
C C55 0.4510(3) 0.3983(2) -0.0336(3) 0.0508(9) Uani d . 1 1
H H55 0.5428 0.3846 -0.0354 0.061 Uiso calc R 1 1
C C46 -0.2505(4) 0.2885(3) 0.2002(3) 0.0742(12) Uani d . 1 1
H H46 -0.3291 0.2851 0.2297 0.089 Uiso calc R 1 1

loop_
_atom_site_aniso_label
_atom_site_aniso_U_11
_atom_site_aniso_U_22
_atom_site_aniso_U_33
_atom_site_aniso_U_12
_atom_site_aniso_U_13
_atom_site_aniso_U_23
Br1 0.1313(5) 0.1734(6) 0.0363(3) 0.0828(4) -0.0219(3) -0.0174(3)
O1 0.0322(11) 0.0287(12) 0.0400(12) -0.0040(9) -0.0073(9) 0.0007(9)
O2 0.0534(14) 0.0585(15) 0.0302(12) -0.0101(11) 0.0049(10) -0.0076(10)
N2 0.0401(16) 0.0376(18) 0.0367(15) -0.0097(14) -0.0060(12) -0.0074(13)
C53 0.071(3) 0.056(2) 0.0317(18) 0.0146(19) -0.0045(17) -0.0030(16)
C41 0.0402(18) 0.0276(17) 0.0332(18) -0.0026(13) 0.0019(14) -0.0010(13)
C32 0.0306(16) 0.0357(18) 0.0275(15) 0.0005(14) 0.0062(13) 0.0003(13)
C42 0.0328(16) 0.0336(18) 0.0358(17) -0.0035(14) 0.0032(14) 0.0012(13)
C4 0.0301(16) 0.0313(17) 0.0317(16) -0.0021(13) -0.0040(13) -0.0039(13)
C38 0.0384(18) 0.038(2) 0.0338(16) -0.0001(14) -0.0002(14) -0.0003(14)
C2 0.0329(16) 0.0280(17) 0.0298(16) -0.0018(13) 0.0012(13) -0.0035(13)
C31 0.0321(16) 0.0297(17) 0.0276(15) -0.0005(13) 0.0028(13) -0.0014(13)
C51 0.0383(17) 0.0269(16) 0.0323(16) -0.0053(13) 0.0011(13) -0.0015(12)
C1 0.0363(18) 0.038(2) 0.0350(17) -0.0017(16) -0.0027(14) -0.0018(15)
C34 0.050(2) 0.041(2) 0.0476(19) 0.0092(17) 0.0098(17) 0.0072(16)
C37 0.0335(17) 0.0386(19) 0.0296(16) -0.0027(14) 0.0035(13) -0.0019(14)
C5 0.0290(15) 0.0297(17) 0.0335(16) 0.0006(13) -0.0011(13) -0.0022(13)
C43 0.0348(18) 0.048(2) 0.0419(18) -0.0074(15) 0.0036(15) -0.0050(15)
C3 0.0322(16) 0.0288(17) 0.0324(16) -0.0029(13) 0.0049(13) -0.0036(13)
C52 0.047(2) 0.051(2) 0.0349(18) 0.0143(16) -0.0045(15) -0.0044(15)
C44 0.046(2) 0.053(2) 0.0420(19) -0.0076(17) -0.0018(16) -0.0031(16)
C56 0.0344(18) 0.048(2) 0.0392(18) -0.0086(15) 0.0019(14) -0.0010(15)
C47 0.045(2) 0.088(3) 0.044(2) -0.0136(19) 0.0106(17) -0.0030(19)
C36 0.0358(18) 0.060(2) 0.0404(19) 0.0025(16) -0.0059(15) -0.0049(17)
C33 0.0387(18) 0.0374(19) 0.0334(16) 0.0008(15) 0.0062(14) 0.0008(14)
C54 0.073(3) 0.051(2) 0.041(2) 0.0002(19) 0.0190(19) -0.0006(16)
C35 0.040(2) 0.065(3) 0.048(2) 0.0150(18) -0.0030(16) 0.0059(18)
N1 0.069(2) 0.0371(19) 0.067(2) -0.0010(16) -0.0045(16) 0.0038(16)
C45 0.037(2) 0.070(3) 0.067(3) -0.0065(18) -0.0064(19) -0.001(2)
C55 0.043(2) 0.058(2) 0.053(2) -0.0068(17) 0.0142(18) -0.0010(18)
C46 0.038(2) 0.120(4) 0.066(3) -0.015(2) 0.012(2) -0.006(3)

loop_
_atom_type_symbol
_atom_type_description
_atom_type_scat_dispersion_real
_atom_type_scat_dispersion_imag
_atom_type_scat_source
C C 0.0033 0.0016 'International Tables Vol C Tables 4.2.6.8 and 6.1.1.4'
H H 0.0000 0.0000 'International Tables Vol C Tables 4.2.6.8 and 6.1.1.4'
N N 0.0061 0.0033 'International Tables Vol C Tables 4.2.6.8 and 6.1.1.4'
O O 0.0106 0.0060 'International Tables Vol C Tables 4.2.6.8 and 6.1.1.4'
Br Br -0.2901 2.4595 'International Tables Vol C Tables 4.2.6.8 and 6.1.1.4'

loop_
_geom_angle_atom_site_label_1
_geom_angle_atom_site_label_2
_geom_angle_atom_site_label_3
_geom_angle
C3 O1 C4 108.0(2)
C38 N2 C37 109.7(3)
C38 N2 H2 126(2)
C37 N2 H2 123(2)
C54 C53 C52 121.3(3)
C54 C53 Br1 119.8(3)
C52 C53 Br1 118.9(3)
O2 C41 C42 122.2(3)
O2 C41 C4 121.4(3)
C42 C41 C4 116.3(2)
C33 C32 C37 119.0(3)
C33 C32 C31 135.2(3)
C37 C32 C31 105.8(2)
C47 C42 C43 118.4(3)
C47 C42 C41 119.1(3)
C43 C42 C41 122.6(3)
O1 C4 C41 110.4(2)
O1 C4 C5 105.9(2)
C41 C4 C5 110.9(2)
O1 C4 H4 109.9
C41 C4 H4 109.9
C5 C4 H4 109.9
N2 C38 C31 109.9(3)
N2 C38 H38 125.0
C31 C38 H38 125.0
C3 C2 C1 126.8(3)
C3 C2 C5 109.7(2)
C1 C2 C5 123.2(3)
C38 C31 C3 126.7(3)
C38 C31 C32 106.4(2)
C3 C31 C32 126.8(3)
C52 C51 C56 118.5(3)
C52 C51 C5 120.7(3)
C56 C51 C5 120.7(3)
N1 C1 C2 177.7(3)
C33 C34 C35 121.7(3)
C33 C34 H34 119.2
C35 C34 H34 119.2
N2 C37 C36 129.6(3)
N2 C37 C32 108.1(3)
C36 C37 C32 122.3(3)
C2 C5 C51 113.0(2)
C2 C5 C4 99.5(2)
C51 C5 C4 113.2(2)
C2 C5 H5 110.3
C51 C5 H5 110.3
C4 C5 H5 110.3
C44 C43 C42 121.1(3)
C44 C43 H43 119.4
C42 C43 H43 119.4
C2 C3 O1 112.3(2)
C2 C3 C31 132.4(3)
O1 C3 C31 115.2(2)
C51 C52 C53 120.1(3)
C51 C52 H52 120.0
C53 C52 H52 120.0
C45 C44 C43 119.7(3)
C45 C44 H44 120.1
C43 C44 H44 120.1
C55 C56 C51 120.6(3)
C55 C56 H56 119.7
C51 C56 H56 119.7
C46 C47 C42 120.3(3)
C46 C47 H47 119.9
C42 C47 H47 119.9
C35 C36 C37 117.3(3)
C35 C36 H36 121.3
C37 C36 H36 121.3
C34 C33 C32 118.5(3)
C34 C33 H33 120.7
C32 C33 H33 120.7
C53 C54 C55 118.6(3)
C53 C54 H54 120.7
C55 C54 H54 120.7
C36 C35 C34 121.1(3)
C36 C35 H35 119.4
C34 C35 H35 119.4
C46 C45 C44 119.7(3)
C46 C45 H45 120.1
C44 C45 H45 120.1
C54 C55 C56 120.9(3)
C54 C55 H55 119.5
C56 C55 H55 119.5
C45 C46 C47 120.8(3)
C45 C46 H46 119.6
C47 C46 H46 119.6

loop_
_geom_bond_atom_site_label_1
_geom_bond_atom_site_label_2
_geom_bond_distance
Br1 C53 1.881(3)
O1 C3 1.366(3)
O1 C4 1.443(3)
O2 C41 1.207(3)
N2 C38 1.347(4)
N2 C37 1.366(4)
N2 H2 0.81(3)
C53 C54 1.367(5)
C53 C52 1.386(5)
C41 C42 1.493(4)
C41 C4 1.523(4)
C32 C33 1.386(4)
C32 C37 1.404(4)
C32 C31 1.448(4)
C42 C47 1.376(4)
C42 C43 1.383(4)
C4 C5 1.548(4)
C4 H4 0.9800
C38 C31 1.370(4)
C38 H38 0.9300
C2 C3 1.350(4)
C2 C1 1.405(4)
C2 C5 1.508(4)
C31 C3 1.432(4)
C51 C52 1.373(4)
C51 C56 1.387(4)
C51 C5 1.516(4)
C1 N1 1.143(4)
C34 C33 1.372(4)
C34 C35 1.392(5)
C34 H34 0.9300
C37 C36 1.388(4)
C5 H5 0.9800
C43 C44 1.375(4)
C43 H43 0.9300
C52 H52 0.9300
C44 C45 1.367(5)
C44 H44 0.9300
C56 C55 1.375(4)
C56 H56 0.9300
C47 C46 1.374(5)
C47 H47 0.9300
C36 C35 1.367(5)
C36 H36 0.9300
C33 H33 0.9300
C54 C55 1.369(5)
C54 H54 0.9300
C35 H35 0.9300
C45 C46 1.365(5)
C45 H45 0.9300
C55 H55 0.9300
C46 H46 0.9300

loop_
_geom_hbond_atom_site_label_D
_geom_hbond_atom_site_label_H
_geom_hbond_atom_site_label_A
_geom_hbond_site_symmetry_A
_geom_hbond_distance_DH
_geom_hbond_distance_HA
_geom_hbond_distance_DA
_geom_hbond_angle_DHA
C33 H33 O1 . 0.93 2.48 2.995(3) 115
N2 H2 O2 3_666 0.81(3) 2.26(3) 3.006(3) 153(3)
C36 H36 Br1 1_656 0.93 2.87 3.509(3) 127
C34 H34 Cg1 4_555 0.93 2.66 3.570(3) 166
C47 H47 Cg2 1_455 0.93 2.95 3.784(4) 149

loop_
_geom_torsion_atom_site_label_1
_geom_torsion_atom_site_label_2
_geom_torsion_atom_site_label_3
_geom_torsion_atom_site_label_4
_geom_torsion
O2 C41 C42 C47 4.7(4)
C4 C41 C42 C47 -171.8(3)
O2 C41 C42 C43 -176.1(3)
C4 C41 C42 C43 7.5(4)
C3 O1 C4 C41 -102.4(2)
C3 O1 C4 C5 17.7(3)
O2 C41 C4 O1 11.2(4)
C42 C41 C4 O1 -172.3(2)
O2 C41 C4 C5 -105.8(3)
C42 C41 C4 C5 70.7(3)
C37 N2 C38 C31 -0.4(3)
N2 C38 C31 C3 -176.2(3)
N2 C38 C31 C32 1.0(3)
C33 C32 C31 C38 179.8(3)
C37 C32 C31 C38 -1.2(3)
C33 C32 C31 C3 -3.0(5)
C37 C32 C31 C3 176.0(3)
C38 N2 C37 C36 179.8(3)
C38 N2 C37 C32 -0.4(3)
C33 C32 C37 N2 -179.8(3)
C31 C32 C37 N2 1.0(3)
C33 C32 C37 C36 0.0(4)
C31 C32 C37 C36 -179.2(3)
C3 C2 C5 C51 -102.5(3)
C1 C2 C5 C51 71.3(3)
C3 C2 C5 C4 17.8(3)
C1 C2 C5 C4 -168.4(3)
C52 C51 C5 C2 -129.2(3)
C56 C51 C5 C2 52.2(4)
C52 C51 C5 C4 118.7(3)
C56 C51 C5 C4 -60.0(3)
O1 C4 C5 C2 -20.8(3)
C41 C4 C5 C2 99.0(2)
O1 C4 C5 C51 99.3(3)
C41 C4 C5 C51 -140.9(2)
C47 C42 C43 C44 0.5(5)
C41 C42 C43 C44 -178.7(3)
C1 C2 C3 O1 178.2(3)
C5 C2 C3 O1 -8.3(3)
C1 C2 C3 C31 -6.9(5)
C5 C2 C3 C31 166.6(3)
C4 O1 C3 C2 -6.4(3)
C4 O1 C3 C31 177.8(2)
C38 C31 C3 C2 11.8(5)
C32 C31 C3 C2 -164.9(3)
C38 C31 C3 O1 -173.4(3)
C32 C31 C3 O1 9.9(4)
C56 C51 C52 C53 0.6(5)
C5 C51 C52 C53 -178.0(3)
C54 C53 C52 C51 0.3(5)
Br1 C53 C52 C51 179.1(2)
C42 C43 C44 C45 -1.0(5)
C52 C51 C56 C55 -1.3(5)
C5 C51 C56 C55 177.3(3)
C43 C42 C47 C46 0.5(5)
C41 C42 C47 C46 179.8(3)
N2 C37 C36 C35 179.8(3)
C32 C37 C36 C35 0.0(5)
C35 C34 C33 C32 -0.4(4)
C37 C32 C33 C34 0.2(4)
C31 C32 C33 C34 179.1(3)
C52 C53 C54 C55 -0.6(5)
Br1 C53 C54 C55 -179.4(3)
C37 C36 C35 C34 -0.2(5)
C33 C34 C35 C36 0.4(5)
C43 C44 C45 C46 0.4(6)
C53 C54 C55 C56 -0.1(5)
C51 C56 C55 C54 1.1(5)
C44 C45 C46 C47 0.7(6)
C42 C47 C46 C45 -1.1(6)
